data_7045810
loop_
_publ_author_name
'Johnson, Andrew Lee'
'Ahmet, Ibrahim Y.'
'Hill, Michael S.'
'Raithby, Paul R.'

_publ_section_title
;
 Tin Guanidinato Complexes: Oxidative Control of Sn, SnS, SnSe and SnTe
 Thin Film Deposition
;
_journal_name_full 'Dalton Transactions'
_journal_paper_doi 10.1039/C8DT00773J
_journal_year 2018
_chemical_formula_moiety 'C30 H56 N6 Se4 Sn, C4 H8 O'
_chemical_formula_sum 'C34 H64 N6 O Se4 Sn'
_chemical_formula_weight 1007.44
_space_group_crystal_system monoclinic
_space_group_IT_number 15
_space_group_name_Hall '-C 2yc'
_space_group_name_H-M_alt 'C 1 2/c 1'
_symmetry_space_group_name_Hall '-C 2yc'
_symmetry_space_group_name_H-M 'C 1 2/c 1'
_atom_sites_solution_hydrogens geom
_audit_creation_method SHELXL-2016/6
_audit_update_record
;
2018-01-03 deposited with the CCDC.
2018-03-06 downloaded from the CCDC.
;
_cell_angle_alpha 90
_cell_angle_beta 102.2130(10)
_cell_angle_gamma 90
_cell_formula_units_Z 4
_cell_length_a 11.6920(2)
_cell_length_b 18.7310(4)
_cell_length_c 19.3700(3)
_cell_measurement_reflns_used 35347
_cell_measurement_temperature 150(2)
_cell_measurement_theta_max 27.485
_cell_measurement_theta_min 0.998
_cell_volume 4146.08(13)
_computing_cell_refinement 'HKL Scalepack (Otwinowski & Minor, 1997)'
_computing_data_collection 'Collect (Nonius BV, 1997-2000)'
_computing_data_reduction
;
 DENZO-SCALEPACK Z. Otwinowski and W. Minor, " 
 Processing of X-ray Diffraction Data Collected in Oscillation Mode ", 
 Methods in Enzymology, Volume 276: Macromolecular Crystallography, 
 part A, p.307-326, 1997,C.W. Carter, Jr. & R. M. Sweet, Eds., Academic Press.
;
_computing_molecular_graphics 'ORTEP3 for Windows - Farrugia, L. J. J. Appl. Crystallogr. 1997, 30, 565'
_computing_publication_material
;
 'WinGX publication routines, Farrugia, 
 L. J., J. Appl. Crystallogr., 1999, 32, 837-838
;
_computing_structure_refinement
;
 SHELXL-2016/6 (Sheldrick, 2016)
 Sheldrick GM (2008) Acta Crystallogr A64:112--122 and 
 C. B. H\"ubschle, G. M. Sheldrick and B. Dittrich
 ShelXle: a Qt graphical user interface for SHELXL
 J. Appl. Cryst., 44, (2011) 1281-1284.
;
_computing_structure_solution
; 
 SIR97- Altomare A., Burla M.C., Camalli M., Cascarano G.L., Giacovazzo C. , 
 Guagliardi A., Moliterni A.G.G., Polidori G.,Spagna R. 
 (1999) J. Appl. Cryst. 32, 115-119
;
_diffrn_ambient_temperature 150(2)
_diffrn_measured_fraction_theta_full 0.995
_diffrn_measured_fraction_theta_max 0.994
_diffrn_measurement_device_type 'Nonius Kappa CCD'
_diffrn_measurement_method '\w scans'
_diffrn_radiation_monochromator graphite
_diffrn_radiation_source 'fine-focus sealed tube'
_diffrn_radiation_type MoK\a
_diffrn_radiation_wavelength 0.71073
_diffrn_reflns_av_R_equivalents 0.0529
_diffrn_reflns_av_unetI/netI 0.0265
_diffrn_reflns_Laue_measured_fraction_full 0.995
_diffrn_reflns_Laue_measured_fraction_max 0.994
_diffrn_reflns_limit_h_max 15
_diffrn_reflns_limit_h_min -15
_diffrn_reflns_limit_k_max 23
_diffrn_reflns_limit_k_min -24
_diffrn_reflns_limit_l_max 25
_diffrn_reflns_limit_l_min -24
_diffrn_reflns_number 35347
_diffrn_reflns_point_group_measured_fraction_full 0.995
_diffrn_reflns_point_group_measured_fraction_max 0.994
_diffrn_reflns_theta_full 25.242
_diffrn_reflns_theta_max 27.508
_diffrn_reflns_theta_min 3.258
_exptl_absorpt_coefficient_mu 4.161
_exptl_absorpt_correction_T_max 0.938
_exptl_absorpt_correction_T_min 0.838
_exptl_absorpt_correction_type multi-scan
_exptl_absorpt_process_details
;
multi-scan from symmetry-related measurements 
 Sortav (Blessing 1995)
;
_exptl_crystal_colour red
_exptl_crystal_density_diffrn 1.614
_exptl_crystal_description cube
_exptl_crystal_F_000 2016
_exptl_crystal_size_max 0.175
_exptl_crystal_size_mid 0.150
_exptl_crystal_size_min 0.100
_refine_diff_density_max 1.042
_refine_diff_density_min -0.689
_refine_diff_density_rms 0.088
_refine_ls_extinction_method none
_refine_ls_goodness_of_fit_ref 1.043
_refine_ls_hydrogen_treatment constr
_refine_ls_matrix_type full
_refine_ls_number_parameters 211
_refine_ls_number_reflns 4753
_refine_ls_number_restraints 0
_refine_ls_restrained_S_all 1.043
_refine_ls_R_factor_all 0.0390
_refine_ls_R_factor_gt 0.0292
_refine_ls_shift/su_max 0.000
_refine_ls_shift/su_mean 0.000
_refine_ls_structure_factor_coef Fsqd
_refine_ls_weighting_details 'w=1/[\s^2^(Fo^2^)+(0.0336P)^2^+6.0238P] where P=(Fo^2^+2Fc^2^)/3'
_refine_ls_weighting_scheme calc
_refine_ls_wR_factor_gt 0.0663
_refine_ls_wR_factor_ref 0.0704
_reflns_Friedel_coverage 0.000
_reflns_number_gt 4062
_reflns_number_total 4753
_reflns_threshold_expression 'I > 2\s(I)'
_cod_data_source_file c8dt00773j2.cif
_cod_data_source_block 12
_cod_database_code 7045810
_shelx_shelxl_version_number 2016/6
_shelx_space_group_comment
;
The symmetry employed for this shelxl refinement is uniquely defined
by the following loop, which should always be used as a source of
symmetry information in preference to the above space-group names.
They are only intended as comments.
;
_shelx_estimated_absorpt_t_min 0.530
_shelx_estimated_absorpt_t_max 0.681

loop_
_space_group_symop_operation_xyz
'x, y, z'
'-x, y, -z+1/2'
'x+1/2, y+1/2, z'
'-x+1/2, y+1/2, -z+1/2'
'-x, -y, -z'
'x, -y, z-1/2'
'-x+1/2, -y+1/2, -z'
'x+1/2, -y+1/2, z-1/2'

loop_
_atom_site_label
_atom_site_type_symbol
_atom_site_fract_x
_atom_site_fract_y
_atom_site_fract_z
_atom_site_U_iso_or_equiv
_atom_site_adp_type
_atom_site_occupancy
_atom_site_site_symmetry_order
_atom_site_calc_flag
_atom_site_refinement_flags_posn
_atom_site_refinement_flags_adp
_atom_site_refinement_flags_occupancy
Sn1 Sn 0.500000 0.34148(2) 0.250000 0.02368(7) Uani 1 2 d S T P
Se1 Se 0.32761(2) 0.24909(2) 0.21625(2) 0.03872(9) Uani 1 1 d . . .
Se2 Se 0.42559(4) 0.14481(2) 0.19924(2) 0.06334(12) Uani 1 1 d . . .
N1 N 0.31250(19) 0.45458(13) 0.36263(11) 0.0371(5) Uani 1 1 d . . .
N11 N 0.47014(17) 0.37701(11) 0.35270(10) 0.0265(4) Uani 1 1 d . . .
N12 N 0.35560(16) 0.41656(11) 0.25348(10) 0.0263(4) Uani 1 1 d . . .
C1 C 0.1864(2) 0.44919(18) 0.34984(17) 0.0471(7) Uani 1 1 d . . .
H1A H 0.158491 0.418314 0.308904 0.071 Uiso 1 1 calc R U .
H1B H 0.151913 0.496806 0.340463 0.071 Uiso 1 1 calc R U .
H1C H 0.163468 0.428798 0.391482 0.071 Uiso 1 1 calc R U .
C2 C 0.3683(3) 0.49596(18) 0.42371(16) 0.0508(8) Uani 1 1 d . . .
H2A H 0.452843 0.497833 0.426109 0.076 Uiso 1 1 calc R U .
H2B H 0.353454 0.473508 0.466657 0.076 Uiso 1 1 calc R U .
H2C H 0.336445 0.544533 0.419675 0.076 Uiso 1 1 calc R U .
C11 C 0.3770(2) 0.41654(13) 0.32365(12) 0.0272(5) Uani 1 1 d . . .
C111 C 0.4796(2) 0.34265(14) 0.42213(12) 0.0314(5) Uani 1 1 d . . .
H111 H 0.443774 0.375585 0.452233 0.038 Uiso 1 1 calc R U .
C112 C 0.4137(3) 0.27271(17) 0.41688(15) 0.0458(7) Uani 1 1 d . . .
H11G H 0.442936 0.240442 0.383981 0.055 Uiso 1 1 calc R U .
H11H H 0.329572 0.281568 0.397508 0.055 Uiso 1 1 calc R U .
C113 C 0.4286(3) 0.23656(19) 0.48933(17) 0.0566(9) Uani 1 1 d . . .
H11E H 0.392272 0.266497 0.520971 0.068 Uiso 1 1 calc R U .
H11F H 0.388450 0.189712 0.483977 0.068 Uiso 1 1 calc R U .
C114 C 0.5581(3) 0.2260(2) 0.52185(17) 0.0617(10) Uani 1 1 d . . .
H11I H 0.566740 0.203736 0.569009 0.074 Uiso 1 1 calc R U .
H11J H 0.593104 0.193546 0.491704 0.074 Uiso 1 1 calc R U .
C115 C 0.6215(3) 0.2965(2) 0.52884(15) 0.0521(8) Uani 1 1 d . . .
H11C H 0.705589 0.288430 0.549166 0.063 Uiso 1 1 calc R U .
H11D H 0.589894 0.327675 0.561588 0.063 Uiso 1 1 calc R U .
C116 C 0.6082(2) 0.33352(18) 0.45747(14) 0.0418(7) Uani 1 1 d . . .
H11A H 0.646375 0.380933 0.464190 0.050 Uiso 1 1 calc R U .
H11B H 0.647892 0.304919 0.426477 0.050 Uiso 1 1 calc R U .
C121 C 0.2788(2) 0.46812(13) 0.20906(12) 0.0280(5) Uani 1 1 d . . .
H121 H 0.244046 0.500200 0.240445 0.034 Uiso 1 1 calc R U .
C122 C 0.3468(2) 0.51413(15) 0.16615(14) 0.0351(6) Uani 1 1 d . . .
H12A H 0.408625 0.540984 0.198697 0.042 Uiso 1 1 calc R U .
H12B H 0.385110 0.482957 0.136511 0.042 Uiso 1 1 calc R U .
C123 C 0.2652(3) 0.56656(16) 0.11895(17) 0.0459(7) Uani 1 1 d . . .
H12G H 0.232401 0.600446 0.148872 0.055 Uiso 1 1 calc R U .
H12H H 0.310497 0.594347 0.090431 0.055 Uiso 1 1 calc R U .
C124 C 0.1659(3) 0.52787(18) 0.07004(16) 0.0461(7) Uani 1 1 d . . .
H12I H 0.197957 0.497678 0.036686 0.055 Uiso 1 1 calc R U .
H12J H 0.112121 0.563181 0.042205 0.055 Uiso 1 1 calc R U .
C125 C 0.0987(2) 0.48139(18) 0.11246(15) 0.0428(7) Uani 1 1 d . . .
H12C H 0.059699 0.512248 0.141989 0.051 Uiso 1 1 calc R U .
H12D H 0.037409 0.454439 0.079653 0.051 Uiso 1 1 calc R U .
C126 C 0.1795(2) 0.42921(15) 0.15966(13) 0.0331(6) Uani 1 1 d . . .
H12E H 0.212763 0.395342 0.129902 0.040 Uiso 1 1 calc R U .
H12F H 0.133926 0.401397 0.187961 0.040 Uiso 1 1 calc R U .
O1S O 0.000000 0.3192(2) 0.250000 0.0644(9) Uani 1 2 d S T P
C1S C 0.0523(5) 0.2772(3) 0.3059(2) 0.0901(15) Uani 1 1 d . . .
H1S1 H 0.026360 0.291893 0.349259 0.108 Uiso 1 1 calc R U .
H1S2 H 0.138418 0.282160 0.314392 0.108 Uiso 1 1 calc R U .
C2S C 0.0185(6) 0.2033(3) 0.2884(3) 0.113(2) Uani 1 1 d . . .
H2S1 H -0.046575 0.188636 0.310792 0.136 Uiso 1 1 calc R U .
H2S2 H 0.085440 0.170614 0.304158 0.136 Uiso 1 1 calc R U .

loop_
_atom_site_aniso_label
_atom_site_aniso_U_11
_atom_site_aniso_U_22
_atom_site_aniso_U_33
_atom_site_aniso_U_23
_atom_site_aniso_U_13
_atom_site_aniso_U_12
Sn1 0.02551(12) 0.02613(13) 0.02027(11) 0.000 0.00681(8) 0.000
Se1 0.04196(16) 0.04270(17) 0.03350(16) -0.00636(11) 0.01252(12) -0.01565(12)
Se2 0.0958(3) 0.03430(18) 0.0681(2) -0.01616(15) 0.0359(2) -0.01560(17)
N1 0.0353(11) 0.0480(14) 0.0282(11) -0.0063(10) 0.0073(9) 0.0127(10)
N11 0.0278(10) 0.0327(11) 0.0197(9) 0.0009(8) 0.0065(7) 0.0038(8)
N12 0.0250(9) 0.0303(11) 0.0233(9) -0.0012(8) 0.0042(7) 0.0045(8)
C1 0.0388(15) 0.059(2) 0.0480(17) 0.0061(15) 0.0196(13) 0.0151(14)
C2 0.066(2) 0.0481(18) 0.0378(16) -0.0141(14) 0.0109(14) 0.0111(16)
C11 0.0273(11) 0.0289(13) 0.0254(11) -0.0025(10) 0.0055(9) 0.0005(10)
C111 0.0328(12) 0.0403(15) 0.0218(11) 0.0030(10) 0.0074(9) 0.0072(11)
C112 0.0570(18) 0.0476(18) 0.0320(15) 0.0073(13) 0.0076(13) -0.0066(15)
C113 0.080(2) 0.052(2) 0.0412(17) 0.0138(15) 0.0203(17) -0.0052(18)
C114 0.085(3) 0.064(2) 0.0397(17) 0.0223(16) 0.0224(17) 0.034(2)
C115 0.0481(17) 0.078(2) 0.0293(14) 0.0138(15) 0.0053(12) 0.0234(17)
C116 0.0362(14) 0.063(2) 0.0260(13) 0.0057(13) 0.0054(11) 0.0103(13)
C121 0.0251(11) 0.0314(13) 0.0260(11) 0.0015(10) 0.0023(9) 0.0038(10)
C122 0.0279(12) 0.0342(14) 0.0397(14) 0.0067(12) -0.0011(10) -0.0031(11)
C123 0.0439(16) 0.0400(17) 0.0499(17) 0.0147(14) 0.0006(13) 0.0000(13)
C124 0.0390(15) 0.0553(19) 0.0384(15) 0.0134(14) -0.0047(12) 0.0035(13)
C125 0.0262(13) 0.0600(19) 0.0379(15) 0.0038(13) -0.0031(11) 0.0015(12)
C126 0.0263(12) 0.0422(15) 0.0297(12) 0.0015(11) 0.0035(9) -0.0041(11)
O1S 0.081(2) 0.062(2) 0.051(2) 0.000 0.0161(18) 0.000
C1S 0.118(4) 0.094(4) 0.052(2) -0.005(2) 0.004(2) 0.032(3)
C2S 0.141(5) 0.075(3) 0.128(4) 0.046(3) 0.037(4) 0.034(3)

loop_
_atom_type_symbol
_atom_type_description
_atom_type_scat_dispersion_real
_atom_type_scat_dispersion_imag
_atom_type_scat_source
C C 0.0033 0.0016 'International Tables Vol C Tables 4.2.6.8 and 6.1.1.4'
H H 0.0000 0.0000 'International Tables Vol C Tables 4.2.6.8 and 6.1.1.4'
N N 0.0061 0.0033 'International Tables Vol C Tables 4.2.6.8 and 6.1.1.4'
Se Se -0.0929 2.2259 'International Tables Vol C Tables 4.2.6.8 and 6.1.1.4'
Sn Sn -0.6537 1.4246 'International Tables Vol C Tables 4.2.6.8 and 6.1.1.4'
O O 0.0106 0.0060 'International Tables Vol C Tables 4.2.6.8 and 6.1.1.4'

loop_
_geom_angle_atom_site_label_1
_geom_angle_atom_site_label_2
_geom_angle_atom_site_label_3
_geom_angle
_geom_angle_site_symmetry_1
_geom_angle_site_symmetry_3
N11 Sn1 N11 144.70(11) . 2_655
N11 Sn1 N12 95.96(7) . 2_655
N11 Sn1 N12 60.67(7) 2_655 2_655
N11 Sn1 N12 60.67(7) . .
N11 Sn1 N12 95.96(7) 2_655 .
N12 Sn1 N12 100.94(11) 2_655 .
N11 Sn1 Se1 99.45(5) . .
N11 Sn1 Se1 103.56(5) 2_655 .
N12 Sn1 Se1 163.94(5) 2_655 .
N12 Sn1 Se1 82.88(5) . .
N11 Sn1 Se1 103.56(5) . 2_655
N11 Sn1 Se1 99.45(5) 2_655 2_655
N12 Sn1 Se1 82.88(5) 2_655 2_655
N12 Sn1 Se1 163.94(5) . 2_655
Se1 Sn1 Se1 97.778(15) . 2_655
Se2 Se1 Sn1 102.322(15) . .
Se1 Se2 Se2 100.527(16) . 2_655
C11 N1 C1 121.9(2) . .
C11 N1 C2 121.4(2) . .
C1 N1 C2 116.4(2) . .
C11 N11 C111 121.52(19) . .
C11 N11 Sn1 93.32(14) . .
C111 N11 Sn1 134.35(16) . .
C11 N12 C121 124.0(2) . .
C11 N12 Sn1 92.94(14) . .
C121 N12 Sn1 141.08(15) . .
N1 C1 H1A 109.5 . .
N1 C1 H1B 109.5 . .
H1A C1 H1B 109.5 . .
N1 C1 H1C 109.5 . .
H1A C1 H1C 109.5 . .
H1B C1 H1C 109.5 . .
N1 C2 H2A 109.5 . .
N1 C2 H2B 109.5 . .
H2A C2 H2B 109.5 . .
N1 C2 H2C 109.5 . .
H2A C2 H2C 109.5 . .
H2B C2 H2C 109.5 . .
N12 C11 N11 113.0(2) . .
N12 C11 N1 123.7(2) . .
N11 C11 N1 123.3(2) . .
N11 C111 C112 112.2(2) . .
N11 C111 C116 109.6(2) . .
C112 C111 C116 111.9(2) . .
N11 C111 H111 107.6 . .
C112 C111 H111 107.6 . .
C116 C111 H111 107.6 . .
C111 C112 C113 111.3(3) . .
C111 C112 H11G 109.4 . .
C113 C112 H11G 109.4 . .
C111 C112 H11H 109.4 . .
C113 C112 H11H 109.4 . .
H11G C112 H11H 108.0 . .
C114 C113 C112 110.2(3) . .
C114 C113 H11E 109.6 . .
C112 C113 H11E 109.6 . .
C114 C113 H11F 109.6 . .
C112 C113 H11F 109.6 . .
H11E C113 H11F 108.1 . .
C115 C114 C113 110.6(3) . .
C115 C114 H11I 109.5 . .
C113 C114 H11I 109.5 . .
C115 C114 H11J 109.5 . .
C113 C114 H11J 109.5 . .
H11I C114 H11J 108.1 . .
C114 C115 C116 111.3(3) . .
C114 C115 H11C 109.4 . .
C116 C115 H11C 109.4 . .
C114 C115 H11D 109.4 . .
C116 C115 H11D 109.4 . .
H11C C115 H11D 108.0 . .
C111 C116 C115 111.1(2) . .
C111 C116 H11A 109.4 . .
C115 C116 H11A 109.4 . .
C111 C116 H11B 109.4 . .
C115 C116 H11B 109.4 . .
H11A C116 H11B 108.0 . .
N12 C121 C126 110.1(2) . .
N12 C121 C122 111.40(19) . .
C126 C121 C122 110.0(2) . .
N12 C121 H121 108.4 . .
C126 C121 H121 108.4 . .
C122 C121 H121 108.4 . .
C123 C122 C121 110.8(2) . .
C123 C122 H12A 109.5 . .
C121 C122 H12A 109.5 . .
C123 C122 H12B 109.5 . .
C121 C122 H12B 109.5 . .
H12A C122 H12B 108.1 . .
C124 C123 C122 111.4(2) . .
C124 C123 H12G 109.4 . .
C122 C123 H12G 109.4 . .
C124 C123 H12H 109.4 . .
C122 C123 H12H 109.4 . .
H12G C123 H12H 108.0 . .
C123 C124 C125 110.5(2) . .
C123 C124 H12I 109.6 . .
C125 C124 H12I 109.6 . .
C123 C124 H12J 109.6 . .
C125 C124 H12J 109.6 . .
H12I C124 H12J 108.1 . .
C126 C125 C124 111.4(2) . .
C126 C125 H12C 109.3 . .
C124 C125 H12C 109.3 . .
C126 C125 H12D 109.3 . .
C124 C125 H12D 109.3 . .
H12C C125 H12D 108.0 . .
C125 C126 C121 111.3(2) . .
C125 C126 H12E 109.4 . .
C121 C126 H12E 109.4 . .
C125 C126 H12F 109.4 . .
C121 C126 H12F 109.4 . .
H12E C126 H12F 108.0 . .
C1S O1S C1S 110.0(5) 2 .
O1S C1S C2S 107.9(4) . .
O1S C1S H1S1 110.1 . .
C2S C1S H1S1 110.1 . .
O1S C1S H1S2 110.1 . .
C2S C1S H1S2 110.1 . .
H1S1 C1S H1S2 108.4 . .
C1S C2S C2S 104.1(3) . 2
C1S C2S H2S1 110.9 . .
C2S C2S H2S1 110.9 2 .
C1S C2S H2S2 110.9 . .
C2S C2S H2S2 110.9 2 .
H2S1 C2S H2S2 109.0 . .

loop_
_geom_bond_atom_site_label_1
_geom_bond_atom_site_label_2
_geom_bond_distance
_geom_bond_site_symmetry_2
Sn1 N11 2.1945(19) .
Sn1 N11 2.1946(19) 2_655
Sn1 N12 2.2092(19) 2_655
Sn1 N12 2.2092(19) .
Sn1 Se1 2.6320(3) .
Sn1 Se1 2.6320(3) 2_655
Se1 Se2 2.3229(5) .
Se2 Se2 2.3339(9) 2_655
N1 C11 1.374(3) .
N1 C1 1.445(4) .
N1 C2 1.449(4) .
N11 C11 1.339(3) .
N11 C111 1.474(3) .
N12 C11 1.329(3) .
N12 C121 1.467(3) .
C1 H1A 0.9800 .
C1 H1B 0.9800 .
C1 H1C 0.9800 .
C2 H2A 0.9800 .
C2 H2B 0.9800 .
C2 H2C 0.9800 .
C111 C112 1.513(4) .
C111 C116 1.524(3) .
C111 H111 1.0000 .
C112 C113 1.535(4) .
C112 H11G 0.9900 .
C112 H11H 0.9900 .
C113 C114 1.525(5) .
C113 H11E 0.9900 .
C113 H11F 0.9900 .
C114 C115 1.505(5) .
C114 H11I 0.9900 .
C114 H11J 0.9900 .
C115 C116 1.525(4) .
C115 H11C 0.9900 .
C115 H11D 0.9900 .
C116 H11A 0.9900 .
C116 H11B 0.9900 .
C121 C126 1.524(3) .
C121 C122 1.532(3) .
C121 H121 1.0000 .
C122 C123 1.530(4) .
C122 H12A 0.9900 .
C122 H12B 0.9900 .
C123 C124 1.518(4) .
C123 H12G 0.9900 .
C123 H12H 0.9900 .
C124 C125 1.524(4) .
C124 H12I 0.9900 .
C124 H12J 0.9900 .
C125 C126 1.523(4) .
C125 H12C 0.9900 .
C125 H12D 0.9900 .
C126 H12E 0.9900 .
C126 H12F 0.9900 .
O1S C1S 1.374(5) 2
O1S C1S 1.374(5) .
C1S C2S 1.459(7) .
C1S H1S1 0.9900 .
C1S H1S2 0.9900 .
C2S C2S 1.461(11) 2
C2S H2S1 0.9900 .
C2S H2S2 0.9900 .

loop_
_geom_torsion_atom_site_label_1
_geom_torsion_atom_site_label_2
_geom_torsion_atom_site_label_3
_geom_torsion_atom_site_label_4
_geom_torsion
_geom_torsion_site_symmetry_1
_geom_torsion_site_symmetry_4
C121 N12 C11 N11 -164.4(2) . .
Sn1 N12 C11 N11 2.7(2) . .
C121 N12 C11 N1 14.0(4) . .
Sn1 N12 C11 N1 -179.0(2) . .
C111 N11 C11 N12 -151.7(2) . .
Sn1 N11 C11 N12 -2.7(2) . .
C111 N11 C11 N1 30.0(4) . .
Sn1 N11 C11 N1 179.0(2) . .
C1 N1 C11 N12 52.2(4) . .
C2 N1 C11 N12 -134.8(3) . .
C1 N1 C11 N11 -129.7(3) . .
C2 N1 C11 N11 43.3(4) . .
C11 N11 C111 C112 82.4(3) . .
Sn1 N11 C111 C112 -51.6(3) . .
C11 N11 C111 C116 -152.6(2) . .
Sn1 N11 C111 C116 73.4(3) . .
N11 C111 C112 C113 177.9(3) . .
C116 C111 C112 C113 54.2(3) . .
C111 C112 C113 C114 -56.0(4) . .
C112 C113 C114 C115 57.9(4) . .
C113 C114 C115 C116 -58.0(3) . .
N11 C111 C116 C115 -178.7(2) . .
C112 C111 C116 C115 -53.5(3) . .
C114 C115 C116 C111 55.4(3) . .
C11 N12 C121 C126 -121.2(2) . .
Sn1 N12 C121 C126 79.7(3) . .
C11 N12 C121 C122 116.5(3) . .
Sn1 N12 C121 C122 -42.6(3) . .
N12 C121 C122 C123 178.8(2) . .
C126 C121 C122 C123 56.4(3) . .
C121 C122 C123 C124 -56.9(3) . .
C122 C123 C124 C125 55.9(4) . .
C123 C124 C125 C126 -55.7(3) . .
C124 C125 C126 C121 56.6(3) . .
N12 C121 C126 C125 -179.6(2) . .
C122 C121 C126 C125 -56.5(3) . .
C1S O1S C1S C2S -8.0(3) 2 .
O1S C1S C2S C2S 20.4(8) . 2
